data_7234637
loop_
_publ_author_name
'Ajith R. Mallia'
'Ramarani Sethy'
'Vinayak Bhat'
'Mahesh Hariharan'

_publ_section_title
;
 Crystallization induced enhanced emission in conformational polymorphs of
 a rotationally flexible molecule
;
_journal_name_full 'Journal of Materials Chemistry C'
_journal_page_first 2931
_journal_page_last 2935
_journal_paper_doi 10.1039/C5TC03188E
_journal_volume 4
_journal_year 2016
_chemical_absolute_configuration rm
_chemical_formula_moiety 'C10 H9 N3'
_chemical_formula_sum 'C10 H9 N3'
_chemical_formula_weight 171.20
_space_group_IT_number 88
_space_group_name_Hall '-I 4ad'
_space_group_name_H-M_alt 'I 41/a :2'
_symmetry_cell_setting tetragonal
_symmetry_space_group_name_Hall '-I 4ad'
_symmetry_space_group_name_H-M 'I 41/a :2'
_atom_sites_solution_hydrogens geom
_atom_sites_solution_primary direct
_atom_sites_solution_secondary difmap
_cell_angle_alpha 90.00
_cell_angle_beta 90.00
_cell_angle_gamma 90.00
_cell_formula_units_Z 16
_cell_length_a 23.5825(14)
_cell_length_b 23.5825(14)
_cell_length_c 6.2166(5)
_cell_measurement_reflns_used 3236
_cell_measurement_temperature 296(2)
_cell_measurement_theta_max 28.23
_cell_measurement_theta_min 2.44
_cell_volume 3457.3(4)
_computing_cell_refinement 'Bruker SAINT'
_computing_data_collection 'Bruker APEX2'
_computing_data_reduction 'Bruker SAINT'
_computing_molecular_graphics 'Bruker SHELXTL'
_computing_publication_material 'Bruker SHELXTL'
_computing_structure_refinement 'SHELXL-97 (Sheldrick, 2008)'
_computing_structure_solution 'SHELXS-97 (Sheldrick, 2008)'
_diffrn_ambient_temperature 296(2)
_diffrn_measured_fraction_theta_full 0.999
_diffrn_measured_fraction_theta_max 0.999
_diffrn_measurement_device_type 'Bruker APEX-II CCD'
_diffrn_measurement_method '\f and \w scans'
_diffrn_radiation_monochromator graphite
_diffrn_radiation_source 'fine-focus sealed tube'
_diffrn_radiation_type MoK\a
_diffrn_radiation_wavelength 0.71073
_diffrn_reflns_av_R_equivalents 0.0186
_diffrn_reflns_av_sigmaI/netI 0.0176
_diffrn_reflns_limit_h_max 27
_diffrn_reflns_limit_h_min -28
_diffrn_reflns_limit_k_max 28
_diffrn_reflns_limit_k_min -22
_diffrn_reflns_limit_l_max 7
_diffrn_reflns_limit_l_min -5
_diffrn_reflns_number 6425
_diffrn_reflns_theta_full 25.00
_diffrn_reflns_theta_max 25.00
_diffrn_reflns_theta_min 1.73
_diffrn_standards_number 0
_exptl_absorpt_coefficient_mu 0.083
_exptl_absorpt_correction_T_max 0.9836
_exptl_absorpt_correction_T_min 0.9795
_exptl_absorpt_correction_type multi-scan
_exptl_absorpt_process_details SADABS
_exptl_crystal_colour yellow
_exptl_crystal_density_diffrn 1.316
_exptl_crystal_density_meas 1.315
_exptl_crystal_density_method 'not measured'
_exptl_crystal_description block
_exptl_crystal_F_000 1440
_exptl_crystal_size_max 0.25
_exptl_crystal_size_mid 0.25
_exptl_crystal_size_min 0.20
_refine_diff_density_max 0.122
_refine_diff_density_min -0.141
_refine_diff_density_rms 0.036
_refine_ls_extinction_method none
_refine_ls_goodness_of_fit_ref 1.144
_refine_ls_hydrogen_treatment mixed
_refine_ls_matrix_type full
_refine_ls_number_parameters 126
_refine_ls_number_reflns 1524
_refine_ls_number_restraints 2
_refine_ls_restrained_S_all 1.145
_refine_ls_R_factor_all 0.0511
_refine_ls_R_factor_gt 0.0418
_refine_ls_shift/su_max 0.000
_refine_ls_shift/su_mean 0.000
_refine_ls_structure_factor_coef Fsqd
_refine_ls_weighting_details 'calc w=1/[\s^2^(Fo^2^)+(0.0695P)^2^+1.6636P] where P=(Fo^2^+2Fc^2^)/3'
_refine_ls_weighting_scheme calc
_refine_ls_wR_factor_gt 0.1206
_refine_ls_wR_factor_ref 0.1375
_reflns_number_gt 1271
_reflns_number_total 1524
_reflns_threshold_expression >2\s(I)
_cod_data_source_file J-Mater-Chem-C-2016-4-2931.cif
_cod_data_source_block mh_aminebpy_
_cod_depositor_comments
;
The following automatic conversions were performed:

data item '_exptl_absorpt_correction_type' value 'MULTI-SCAN' was
changed to 'multi-scan' in accordance with the built-in table derived
from the CIF Core dictionary named 'cif_core.dic' version 2.4.5 last
updated on 2014-11-21.

data item '_symmetry_cell_setting' value 'Tetragonal' was changed to
'tetragonal' in accordance with the built-in table derived from the
CIF Core dictionary named 'cif_core.dic' version 2.4.5 last updated
on 2014-11-21.

Automatic conversion script
Id: cif_fix_values 6909 2019-04-08 15:41:33Z antanas 
;
_cod_original_sg_symbol_H-M 'I4(1)/a '
_cod_database_code 7234637

loop_
_symmetry_equiv_pos_as_xyz
'x, y, z'
'-y+1/4, x+3/4, z+3/4'
'y+1/4, -x+1/4, z+1/4'
'-x, -y+1/2, z'
'x+1/2, y+1/2, z+1/2'
'-y+3/4, x+5/4, z+5/4'
'y+3/4, -x+3/4, z+3/4'
'-x+1/2, -y+1, z+1/2'
'-x, -y, -z'
'y-1/4, -x-3/4, -z-3/4'
'-y-1/4, x-1/4, -z-1/4'
'x, y-1/2, -z'
'-x+1/2, -y+1/2, -z+1/2'
'y+1/4, -x-1/4, -z-1/4'
'-y+1/4, x+1/4, -z+1/4'
'x+1/2, y, -z+1/2'

loop_
_atom_site_label
_atom_site_type_symbol
_atom_site_fract_x
_atom_site_fract_y
_atom_site_fract_z
_atom_site_U_iso_or_equiv
_atom_site_adp_type
_atom_site_occupancy
_atom_site_symmetry_multiplicity
_atom_site_calc_flag
_atom_site_refinement_flags
_atom_site_disorder_assembly
_atom_site_disorder_group
C1 C 0.66819(7) 0.27741(7) -0.2457(3) 0.0404(4) Uani 1 1 d . . .
C2 C 0.64398(8) 0.27531(8) -0.4492(3) 0.0499(5) Uani 1 1 d . . .
H2 H 0.6538 0.3020 -0.5529 0.060 Uiso 1 1 calc R . .
C3 C 0.60539(9) 0.23346(8) -0.4958(3) 0.0602(6) Uani 1 1 d . . .
H3 H 0.5886 0.2315 -0.6310 0.072 Uiso 1 1 calc R . .
C4 C 0.59200(9) 0.19465(9) -0.3405(4) 0.0620(6) Uani 1 1 d . . .
H4 H 0.5658 0.1660 -0.3670 0.074 Uiso 1 1 calc R . .
C5 C 0.61821(9) 0.19912(9) -0.1449(3) 0.0625(6) Uani 1 1 d . . .
H5 H 0.6091 0.1725 -0.0401 0.075 Uiso 1 1 calc R . .
C6 C 0.70935(7) 0.32267(7) -0.1877(3) 0.0401(4) Uani 1 1 d . . .
C7 C 0.73965(7) 0.32038(7) 0.0016(3) 0.0431(4) Uani 1 1 d . . .
H7 H 0.7338 0.2906 0.0970 0.052 Uiso 1 1 calc R . .
C8 C 0.77912(7) 0.36270(7) 0.0508(3) 0.0461(5) Uani 1 1 d . . .
C9 C 0.78579(8) 0.40567(8) -0.1012(3) 0.0532(5) Uani 1 1 d . . .
H9 H 0.8121 0.4345 -0.0797 0.064 Uiso 1 1 calc R . .
C10 C 0.75295(8) 0.40473(8) -0.2826(3) 0.0563(5) Uani 1 1 d . . .
H10 H 0.7577 0.4342 -0.3803 0.068 Uiso 1 1 calc R . .
N1 N 0.65601(7) 0.23920(7) -0.0941(2) 0.0523(4) Uani 1 1 d . . .
N2 N 0.71462(6) 0.36501(6) -0.3314(3) 0.0509(4) Uani 1 1 d . . .
N3 N 0.80945(8) 0.36187(8) 0.2362(3) 0.0629(5) Uani 1 1 d D . .
H3' H 0.8376(9) 0.3913(8) 0.277(4) 0.093(8) Uiso 1 1 d D . .
H3'' H 0.8040(13) 0.3306(9) 0.343(4) 0.113(10) Uiso 1 1 d D . .

loop_
_atom_site_aniso_label
_atom_site_aniso_U_11
_atom_site_aniso_U_22
_atom_site_aniso_U_33
_atom_site_aniso_U_23
_atom_site_aniso_U_13
_atom_site_aniso_U_12
C1 0.0398(9) 0.0424(9) 0.0389(9) 0.0004(7) 0.0023(7) 0.0076(6)
C2 0.0592(11) 0.0483(10) 0.0421(10) 0.0054(8) -0.0066(8) 0.0053(8)
C3 0.0725(13) 0.0593(12) 0.0489(12) -0.0007(9) -0.0206(10) 0.0017(10)
C4 0.0664(12) 0.0591(12) 0.0607(13) 0.0008(10) -0.0162(10) -0.0136(10)
C5 0.0711(13) 0.0649(12) 0.0516(12) 0.0113(10) -0.0078(10) -0.0221(10)
C6 0.0371(8) 0.0426(9) 0.0407(9) 0.0026(7) 0.0057(7) 0.0068(6)
C7 0.0441(9) 0.0427(9) 0.0426(10) 0.0014(7) 0.0039(8) 0.0002(7)
C8 0.0407(9) 0.0491(10) 0.0485(11) -0.0050(8) 0.0049(8) 0.0026(7)
C9 0.0458(10) 0.0459(10) 0.0678(13) -0.0010(9) 0.0080(9) -0.0049(8)
C10 0.0543(11) 0.0514(11) 0.0632(13) 0.0151(9) 0.0068(10) -0.0017(8)
N1 0.0566(9) 0.0588(9) 0.0414(9) 0.0059(7) -0.0047(7) -0.0128(7)
N2 0.0498(8) 0.0510(9) 0.0519(9) 0.0118(7) 0.0024(7) 0.0009(7)
N3 0.0662(11) 0.0689(11) 0.0537(11) -0.0032(9) -0.0093(8) -0.0176(8)

loop_
_atom_type_symbol
_atom_type_description
_atom_type_scat_dispersion_real
_atom_type_scat_dispersion_imag
_atom_type_scat_source
C C 0.0033 0.0016 'International Tables Vol C Tables 4.2.6.8 and 6.1.1.4'
H H 0.0000 0.0000 'International Tables Vol C Tables 4.2.6.8 and 6.1.1.4'
N N 0.0061 0.0033 'International Tables Vol C Tables 4.2.6.8 and 6.1.1.4'

loop_
_geom_angle_atom_site_label_1
_geom_angle_atom_site_label_2
_geom_angle_atom_site_label_3
_geom_angle
_geom_angle_site_symmetry_1
_geom_angle_site_symmetry_3
N1 C1 C2 122.04(16) . .
N1 C1 C6 116.96(15) . .
C2 C1 C6 120.99(15) . .
C3 C2 C1 119.35(17) . .
C3 C2 H2 120.3 . .
C1 C2 H2 120.3 . .
C4 C3 C2 119.02(18) . .
C4 C3 H3 120.5 . .
C2 C3 H3 120.5 . .
C3 C4 C5 118.14(19) . .
C3 C4 H4 120.9 . .
C5 C4 H4 120.9 . .
N1 C5 C4 124.44(18) . .
N1 C5 H5 117.8 . .
C4 C5 H5 117.8 . .
N2 C6 C7 123.23(16) . .
N2 C6 C1 115.60(15) . .
C7 C6 C1 121.17(15) . .
C6 C7 C8 120.26(16) . .
C6 C7 H7 119.9 . .
C8 C7 H7 119.9 . .
N3 C8 C9 121.79(17) . .
N3 C8 C7 121.76(17) . .
C9 C8 C7 116.45(17) . .
C10 C9 C8 118.88(17) . .
C10 C9 H9 120.6 . .
C8 C9 H9 120.6 . .
N2 C10 C9 125.52(18) . .
N2 C10 H10 117.2 . .
C9 C10 H10 117.2 . .
C1 N1 C5 116.98(16) . .
C10 N2 C6 115.62(16) . .
C8 N3 H3' 124.0(16) . .
C8 N3 H3'' 120.4(18) . .
H3' N3 H3'' 116(2) . .

loop_
_geom_bond_atom_site_label_1
_geom_bond_atom_site_label_2
_geom_bond_distance
_geom_bond_site_symmetry_2
C1 N1 1.335(2) .
C1 C2 1.389(2) .
C1 C6 1.487(2) .
C2 C3 1.373(3) .
C2 H2 0.9300 .
C3 C4 1.367(3) .
C3 H3 0.9300 .
C4 C5 1.368(3) .
C4 H4 0.9300 .
C5 N1 1.337(2) .
C5 H5 0.9300 .
C6 N2 1.345(2) .
C6 C7 1.378(2) .
C7 C8 1.398(2) .
C7 H7 0.9300 .
C8 N3 1.357(2) .
C8 C9 1.394(3) .
C9 C10 1.368(3) .
C9 H9 0.9300 .
C10 N2 1.336(2) .
C10 H10 0.9300 .
N3 H3' 0.994(10) .
N3 H3'' 0.999(10) .

loop_
_geom_hbond_atom_site_label_D
_geom_hbond_atom_site_label_H
_geom_hbond_atom_site_label_A
_geom_hbond_distance_DH
_geom_hbond_distance_HA
_geom_hbond_distance_DA
_geom_hbond_angle_DHA
_geom_hbond_site_symmetry_A
N3 H3' N2 0.994(10) 2.239(12) 3.214(2) 167(2) 2_645
N3 H3'' N1 0.999(10) 2.459(18) 3.361(2) 150(2) 13_655

loop_
_geom_torsion_atom_site_label_1
_geom_torsion_atom_site_label_2
_geom_torsion_atom_site_label_3
_geom_torsion_atom_site_label_4
_geom_torsion
_geom_torsion_site_symmetry_1
_geom_torsion_site_symmetry_2
_geom_torsion_site_symmetry_3
_geom_torsion_site_symmetry_4
N1 C1 C2 C3 1.4(3) . . . .
C6 C1 C2 C3 -178.90(16) . . . .
C1 C2 C3 C4 -0.3(3) . . . .
C2 C3 C4 C5 -0.5(3) . . . .
C3 C4 C5 N1 0.4(4) . . . .
N1 C1 C6 N2 -170.77(15) . . . .
C2 C1 C6 N2 9.5(2) . . . .
N1 C1 C6 C7 9.3(2) . . . .
C2 C1 C6 C7 -170.43(16) . . . .
N2 C6 C7 C8 -1.4(3) . . . .
C1 C6 C7 C8 178.52(14) . . . .
C6 C7 C8 N3 179.69(16) . . . .
C6 C7 C8 C9 -0.6(2) . . . .
N3 C8 C9 C10 -178.51(18) . . . .
C7 C8 C9 C10 1.7(2) . . . .
C8 C9 C10 N2 -1.1(3) . . . .
C2 C1 N1 C5 -1.5(3) . . . .
C6 C1 N1 C5 178.81(16) . . . .
C4 C5 N1 C1 0.6(3) . . . .
C9 C10 N2 C6 -0.7(3) . . . .
C7 C6 N2 C10 2.0(2) . . . .
C1 C6 N2 C10 -177.91(15) . . . .
